data_4324785
loop_
_publ_author_name
'Alexander Yu. Makarov'
'Vladimir V. Zhivonitko'
'Arkady G. Makarov'
'Samat B. Zikirin'
'Irina Yu. Bagryanskaya'
'Victor A. Bagryansky'
'Yuri V. Gatilov'
'Irina G. Irtegova'
'Makhmut M. Shakirov'
'Andrey V. Zibarev'

_publ_contact_author_email bagryan@nioch.nsc.ru
_publ_contact_author_name 'Dr. I. Yu. Bagryanskaya'
_publ_section_title
;
 Interaction of 1,3,2,4-Benzodithiadiazines and Their 1-Se Congeners with
 Ph3P and Some Properties of the Iminophosphorane Products
;
_journal_name_full 'Inorganic Chemistry'
_journal_page_first 3017
_journal_page_last 3027
_journal_paper_doi 10.1021/ic102565x
_journal_volume 50
_journal_year 2011
_chemical_formula_moiety 'C24 H16 F3 N2 P S2'
_chemical_formula_sum 'C24 H16 F3 N2 P S2'
_chemical_formula_weight 484.48
_chemical_melting_point 419
_chemical_name_systematic
;
 triphenyl[(4,5,7-trifluoro-1,2\l^4^\s^3^,3-benzodithiazol-2-yl)imino]- 
 \l^5^-phosphane                                                     
;
_space_group_IT_number 15
_symmetry_cell_setting monoclinic
_symmetry_space_group_name_Hall '-C 2yc'
_symmetry_space_group_name_H-M 'C 1 2/c 1'
_atom_sites_solution_hydrogens geom
_atom_sites_solution_primary direct
_atom_sites_solution_secondary difmap
_audit_creation_method SHELXL-97
_cell_angle_alpha 90.00
_cell_angle_beta 98.383(3)
_cell_angle_gamma 90.00
_cell_formula_units_Z 8
_cell_length_a 21.8034(12)
_cell_length_b 9.0335(5)
_cell_length_c 22.1020(14)
_cell_measurement_reflns_used 9952
_cell_measurement_temperature 150(2)
_cell_measurement_theta_max 30.02
_cell_measurement_theta_min 2.45
_cell_volume 4306.7(4)
_computing_cell_refinement 'Bruker SAINT'
_computing_data_collection 'Bruker APEX2'
_computing_data_reduction 'Bruker SAINT'
_computing_molecular_graphics 'Bruker SHELXTL'
_computing_publication_material 'Bruker SHELXTL'
_computing_structure_refinement 'SHELXL-97 (Sheldrick, 1997)'
_computing_structure_solution 'SHELXS-97 (Sheldrick, 1990)'
_diffrn_ambient_temperature 150(2)
_diffrn_measured_fraction_theta_full 0.990
_diffrn_measured_fraction_theta_max 0.990
_diffrn_measurement_device_type 'Bruker APEX-II CCD'
_diffrn_measurement_method '\f and \w scans'
_diffrn_radiation_monochromator graphite
_diffrn_radiation_source 'sealed tube'
_diffrn_radiation_type MoK\a
_diffrn_radiation_wavelength 0.71073
_diffrn_reflns_av_R_equivalents 0.0594
_diffrn_reflns_av_sigmaI/netI 0.0519
_diffrn_reflns_limit_h_max 30
_diffrn_reflns_limit_h_min -23
_diffrn_reflns_limit_k_max 12
_diffrn_reflns_limit_k_min -12
_diffrn_reflns_limit_l_max 31
_diffrn_reflns_limit_l_min -28
_diffrn_reflns_number 21693
_diffrn_reflns_theta_full 30.02
_diffrn_reflns_theta_max 30.02
_diffrn_reflns_theta_min 1.86
_exptl_absorpt_coefficient_mu 0.363
_exptl_absorpt_correction_T_max 0.928
_exptl_absorpt_correction_T_min 0.789
_exptl_absorpt_correction_type empirical
_exptl_crystal_colour red
_exptl_crystal_density_diffrn 1.494
_exptl_crystal_description plate
_exptl_crystal_F_000 1984
_exptl_crystal_size_max 0.80
_exptl_crystal_size_mid 0.20
_exptl_crystal_size_min 0.05
_refine_diff_density_max 0.472
_refine_diff_density_min -0.365
_refine_diff_density_rms 0.082
_refine_ls_extinction_method none
_refine_ls_goodness_of_fit_ref 1.052
_refine_ls_hydrogen_treatment constr
_refine_ls_matrix_type full
_refine_ls_number_parameters 289
_refine_ls_number_reflns 6258
_refine_ls_number_restraints 0
_refine_ls_restrained_S_all 1.052
_refine_ls_R_factor_all 0.0570
_refine_ls_R_factor_gt 0.0430
_refine_ls_shift/su_max 0.001
_refine_ls_shift/su_mean 0.000
_refine_ls_structure_factor_coef Fsqd
_refine_ls_weighting_details 'calc w=1/[\s^2^(Fo^2^)+(0.0481P)^2^+4.7068P] where P=(Fo^2^+2Fc^2^)/3'
_refine_ls_weighting_scheme calc
_refine_ls_wR_factor_gt 0.1076
_refine_ls_wR_factor_ref 0.1190
_reflns_number_gt 5017
_reflns_number_total 6258
_reflns_threshold_expression >2sigma(I)
_cod_data_source_file ic102565x_si_001_3.cif
_cod_data_source_block m489_3a_compound
_cod_original_sg_symbol_H-M 'C 2/c '
_cod_database_code 4324785

loop_
_symmetry_equiv_pos_as_xyz
'x, y, z'
'-x, y, -z+1/2'
'x+1/2, y+1/2, z'
'-x+1/2, y+1/2, -z+1/2'
'-x, -y, -z'
'x, -y, z-1/2'
'-x+1/2, -y+1/2, -z'
'x+1/2, -y+1/2, z-1/2'

loop_
_atom_site_label
_atom_site_type_symbol
_atom_site_fract_x
_atom_site_fract_y
_atom_site_fract_z
_atom_site_U_iso_or_equiv
_atom_site_adp_type
_atom_site_occupancy
_atom_site_symmetry_multiplicity
_atom_site_calc_flag
_atom_site_refinement_flags
P9 P 0.139289(18) 0.90796(4) 0.327891(18) 0.02030(10) Uani 1 1 d .
S2 S 0.063955(18) 0.89288(4) 0.425834(18) 0.02343(10) Uani 1 1 d .
S1 S -0.00415(2) 1.07105(6) 0.40476(2) 0.03620(12) Uani 1 1 d .
C8 C 0.11926(7) 0.84302(18) 0.25057(7) 0.0232(3) Uani 1 1 d .
F1 F 0.20437(5) 1.18170(14) 0.52573(5) 0.0390(3) Uani 1 1 d .
N3 N 0.11486(6) 0.98910(16) 0.46798(6) 0.0251(3) Uani 1 1 d .
N8 N 0.08766(6) 0.83754(16) 0.36496(6) 0.0253(3) Uani 1 1 d .
C14 C 0.21492(7) 0.83827(18) 0.35753(7) 0.0240(3) Uani 1 1 d .
C3A C 0.10604(8) 1.13889(18) 0.46746(7) 0.0240(3) Uani 1 1 d .
C21 C 0.09547(8) 1.1802(2) 0.28639(8) 0.0293(3) Uani 1 1 d .
H21A H 0.0631 1.1258 0.2629 0.035 Uiso 1 1 calc R
C4 C 0.15066(9) 1.2363(2) 0.49612(8) 0.0306(4) Uani 1 1 d .
C25 C 0.19055(8) 1.1862(2) 0.35781(7) 0.0276(3) Uani 1 1 d .
H25A H 0.2229 1.1362 0.3832 0.033 Uiso 1 1 calc R
C13 C 0.07651(8) 0.7292(2) 0.23869(8) 0.0275(3) Uani 1 1 d .
H13A H 0.0577 0.6881 0.2710 0.033 Uiso 1 1 calc R
C20 C 0.14305(7) 1.10601(17) 0.32369(7) 0.0220(3) Uani 1 1 d .
C7A C 0.05014(9) 1.2001(2) 0.43750(8) 0.0308(4) Uani 1 1 d .
C9 C 0.14613(9) 0.9046(2) 0.20276(8) 0.0343(4) Uani 1 1 d .
H9A H 0.1750 0.9836 0.2105 0.041 Uiso 1 1 calc R
F2 F 0.18637(8) 1.47498(15) 0.52247(7) 0.0608(4) Uani 1 1 d .
C15 C 0.22147(8) 0.74180(18) 0.40723(8) 0.0261(3) Uani 1 1 d .
H15A H 0.1863 0.7152 0.4256 0.031 Uiso 1 1 calc R
C17 C 0.33058(9) 0.7235(2) 0.40346(9) 0.0369(4) Uani 1 1 d .
H17A H 0.3701 0.6844 0.4191 0.044 Uiso 1 1 calc R
F3 F -0.01159(8) 1.40720(17) 0.40784(7) 0.0660(5) Uani 1 1 d .
C23 C 0.14337(10) 1.4127(2) 0.31792(9) 0.0369(4) Uani 1 1 d .
H23A H 0.1435 1.5178 0.3160 0.044 Uiso 1 1 calc R
C16 C 0.27932(9) 0.6845(2) 0.42999(8) 0.0312(4) Uani 1 1 d .
H16A H 0.2837 0.6185 0.4638 0.037 Uiso 1 1 calc R
C11 C 0.08836(9) 0.7344(2) 0.13244(8) 0.0340(4) Uani 1 1 d .
H11A H 0.0783 0.6962 0.0922 0.041 Uiso 1 1 calc R
C22 C 0.09582(9) 1.3339(2) 0.28395(9) 0.0360(4) Uani 1 1 d .
H22A H 0.0634 1.3849 0.2590 0.043 Uiso 1 1 calc R
C24 C 0.19033(9) 1.3403(2) 0.35441(9) 0.0342(4) Uani 1 1 d .
H24A H 0.2228 1.3954 0.3774 0.041 Uiso 1 1 calc R
C10 C 0.13048(10) 0.8497(2) 0.14383(9) 0.0394(4) Uani 1 1 d .
H10A H 0.1487 0.8913 0.1112 0.047 Uiso 1 1 calc R
C5 C 0.14091(11) 1.3870(2) 0.49452(9) 0.0408(5) Uani 1 1 d .
C12 C 0.06119(9) 0.6751(2) 0.17947(8) 0.0332(4) Uani 1 1 d .
H12A H 0.0319 0.5971 0.1714 0.040 Uiso 1 1 calc R
C7 C 0.04284(11) 1.3523(2) 0.43712(10) 0.0434(5) Uani 1 1 d .
C19 C 0.26704(9) 0.8766(3) 0.33059(9) 0.0384(4) Uani 1 1 d .
H19A H 0.2630 0.9414 0.2964 0.046 Uiso 1 1 calc R
C6 C 0.08685(13) 1.4486(2) 0.46520(10) 0.0495(6) Uani 1 1 d .
H6A H 0.0803 1.5526 0.4644 0.059 Uiso 1 1 calc R
C18 C 0.32449(9) 0.8195(3) 0.35414(10) 0.0448(5) Uani 1 1 d .
H18A H 0.3600 0.8464 0.3363 0.054 Uiso 1 1 calc R

loop_
_atom_site_aniso_label
_atom_site_aniso_U_11
_atom_site_aniso_U_22
_atom_site_aniso_U_33
_atom_site_aniso_U_23
_atom_site_aniso_U_13
_atom_site_aniso_U_12
P9 0.02065(19) 0.02052(19) 0.01954(19) -0.00043(14) 0.00231(14) -0.00019(14)
S2 0.02181(19) 0.0242(2) 0.02513(19) 0.00306(14) 0.00640(14) -0.00012(14)
S1 0.0234(2) 0.0446(3) 0.0402(3) 0.0037(2) 0.00307(17) 0.01002(18)
C8 0.0243(7) 0.0237(8) 0.0212(7) -0.0027(6) 0.0016(6) 0.0025(6)
F1 0.0378(6) 0.0452(7) 0.0324(6) -0.0028(5) -0.0001(5) -0.0087(5)
N3 0.0254(7) 0.0234(7) 0.0259(7) 0.0011(5) 0.0015(5) 0.0042(5)
N8 0.0252(7) 0.0257(7) 0.0258(7) -0.0016(5) 0.0060(5) -0.0028(5)
C14 0.0233(7) 0.0254(8) 0.0229(7) -0.0028(6) 0.0019(6) 0.0039(6)
C3A 0.0315(8) 0.0245(7) 0.0176(7) 0.0026(6) 0.0086(6) 0.0034(6)
C21 0.0263(8) 0.0273(8) 0.0330(9) 0.0010(7) -0.0002(6) 0.0006(6)
C4 0.0422(10) 0.0297(9) 0.0217(8) -0.0007(6) 0.0111(7) -0.0018(7)
C25 0.0306(8) 0.0279(8) 0.0235(7) 0.0009(6) 0.0006(6) -0.0035(7)
C13 0.0272(8) 0.0290(8) 0.0261(8) -0.0025(6) 0.0033(6) -0.0026(6)
C20 0.0243(7) 0.0213(7) 0.0211(7) -0.0002(6) 0.0057(5) 0.0001(6)
C7A 0.0351(9) 0.0300(9) 0.0286(8) 0.0047(7) 0.0088(7) 0.0107(7)
C9 0.0419(10) 0.0362(10) 0.0261(8) -0.0048(7) 0.0087(7) -0.0097(8)
F2 0.0901(11) 0.0384(7) 0.0572(8) -0.0190(6) 0.0219(8) -0.0239(7)
C15 0.0281(8) 0.0227(7) 0.0268(8) -0.0019(6) 0.0013(6) 0.0008(6)
C17 0.0298(9) 0.0422(11) 0.0371(10) -0.0087(8) -0.0010(7) 0.0159(8)
F3 0.0734(10) 0.0523(9) 0.0728(10) 0.0211(7) 0.0127(8) 0.0406(8)
C23 0.0467(11) 0.0230(8) 0.0411(10) 0.0022(7) 0.0064(8) -0.0015(8)
C16 0.0359(9) 0.0243(8) 0.0310(8) -0.0022(7) -0.0035(7) 0.0080(7)
C11 0.0371(9) 0.0400(10) 0.0245(8) -0.0103(7) 0.0034(7) 0.0020(8)
C22 0.0366(10) 0.0276(9) 0.0421(10) 0.0056(8) 0.0001(8) 0.0056(7)
C24 0.0410(10) 0.0276(9) 0.0327(9) -0.0010(7) 0.0007(7) -0.0091(8)
C10 0.0487(12) 0.0458(11) 0.0257(9) -0.0050(8) 0.0123(8) -0.0078(9)
C5 0.0662(14) 0.0291(9) 0.0311(9) -0.0062(8) 0.0201(9) -0.0080(9)
C12 0.0324(9) 0.0344(9) 0.0318(9) -0.0098(7) 0.0012(7) -0.0047(7)
C7 0.0578(13) 0.0353(10) 0.0401(11) 0.0110(9) 0.0166(9) 0.0225(10)
C19 0.0308(9) 0.0533(12) 0.0325(9) 0.0083(9) 0.0093(7) 0.0072(8)
C6 0.0864(18) 0.0229(9) 0.0455(12) 0.0020(9) 0.0309(12) 0.0086(10)
C18 0.0270(9) 0.0659(15) 0.0438(11) 0.0013(10) 0.0126(8) 0.0111(9)

loop_
_atom_type_symbol
_atom_type_description
_atom_type_scat_dispersion_real
_atom_type_scat_dispersion_imag
_atom_type_scat_source
C C 0.0033 0.0016 'International Tables Vol C Tables 4.2.6.8 and 6.1.1.4'
H H 0.0000 0.0000 'International Tables Vol C Tables 4.2.6.8 and 6.1.1.4'
N N 0.0061 0.0033 'International Tables Vol C Tables 4.2.6.8 and 6.1.1.4'
F F 0.0171 0.0103 'International Tables Vol C Tables 4.2.6.8 and 6.1.1.4'
P P 0.1023 0.0942 'International Tables Vol C Tables 4.2.6.8 and 6.1.1.4'
S S 0.1246 0.1234 'International Tables Vol C Tables 4.2.6.8 and 6.1.1.4'

loop_
_geom_angle_atom_site_label_1
_geom_angle_atom_site_label_2
_geom_angle_atom_site_label_3
_geom_angle
N8 P9 C20 117.34(7)
N8 P9 C14 110.32(8)
C20 P9 C14 108.77(8)
N8 P9 C8 105.22(8)
C20 P9 C8 106.41(7)
C14 P9 C8 108.35(7)
N8 S2 N3 112.35(8)
N8 S2 S1 110.14(6)
N3 S2 S1 96.65(5)
C7A S1 S2 90.27(6)
C13 C8 C9 119.77(15)
C13 C8 P9 119.01(13)
C9 C8 P9 121.22(13)
C3A N3 S2 116.66(11)
S2 N8 P9 129.89(9)
C15 C14 C19 119.56(16)
C15 C14 P9 119.32(13)
C19 C14 P9 121.10(13)
N3 C3A C4 122.24(15)
N3 C3A C7A 120.16(16)
C4 C3A C7A 117.60(16)
C22 C21 C20 119.59(16)
C22 C21 H21A 120.2
C20 C21 H21A 120.2
F1 C4 C5 119.60(18)
F1 C4 C3A 119.24(16)
C5 C4 C3A 121.16(19)
C20 C25 C24 119.59(16)
C20 C25 H25A 120.2
C24 C25 H25A 120.2
C8 C13 C12 120.07(17)
C8 C13 H13A 120.0
C12 C13 H13A 120.0
C25 C20 C21 119.97(15)
C25 C20 P9 121.78(13)
C21 C20 P9 118.21(12)
C7 C7A C3A 118.84(19)
C7 C7A S1 126.27(16)
C3A C7A S1 114.88(13)
C10 C9 C8 119.64(17)
C10 C9 H9A 120.2
C8 C9 H9A 120.2
C16 C15 C14 120.14(17)
C16 C15 H15A 119.9
C14 C15 H15A 119.9
C16 C17 C18 120.24(17)
C16 C17 H17A 119.9
C18 C17 H17A 119.9
C24 C23 C22 120.57(17)
C24 C23 H23A 119.7
C22 C23 H23A 119.7
C17 C16 C15 119.98(17)
C17 C16 H16A 120.0
C15 C16 H16A 120.0
C12 C11 C10 120.07(16)
C12 C11 H11A 120.0
C10 C11 H11A 120.0
C23 C22 C21 120.04(17)
C23 C22 H22A 120.0
C21 C22 H22A 120.0
C23 C24 C25 120.24(17)
C23 C24 H24A 119.9
C25 C24 H24A 119.9
C11 C10 C9 120.27(18)
C11 C10 H10A 119.9
C9 C10 H10A 119.9
F2 C5 C4 118.1(2)
F2 C5 C6 119.92(19)
C4 C5 C6 122.0(2)
C11 C12 C13 120.17(17)
C11 C12 H12A 119.9
C13 C12 H12A 119.9
F3 C7 C6 119.17(19)
F3 C7 C7A 117.2(2)
C6 C7 C7A 123.6(2)
C18 C19 C14 119.59(19)
C18 C19 H19A 120.2
C14 C19 H19A 120.2
C7 C6 C5 116.73(18)
C7 C6 H6A 121.6
C5 C6 H6A 121.6
C17 C18 C19 120.47(19)
C17 C18 H18A 119.8
C19 C18 H18A 119.8

loop_
_geom_bond_atom_site_label_1
_geom_bond_atom_site_label_2
_geom_bond_distance
P9 N8 1.6161(14)
P9 C20 1.7940(16)
P9 C14 1.7972(16)
P9 C8 1.7993(16)
S2 N8 1.5907(14)
S2 N3 1.5980(15)
S2 S1 2.1934(6)
S1 C7A 1.742(2)
C8 C13 1.387(2)
C8 C9 1.396(2)
F1 C4 1.349(2)
N3 C3A 1.367(2)
C14 C15 1.393(2)
C14 C19 1.401(2)
C3A C4 1.394(2)
C3A C7A 1.412(2)
C21 C22 1.390(3)
C21 C20 1.398(2)
C21 H21A 0.9500
C4 C5 1.377(3)
C25 C20 1.392(2)
C25 C24 1.394(3)
C25 H25A 0.9500
C13 C12 1.391(2)
C13 H13A 0.9500
C7A C7 1.384(3)
C9 C10 1.389(3)
C9 H9A 0.9500
F2 C5 1.348(3)
C15 C16 1.388(2)
C15 H15A 0.9500
C17 C16 1.381(3)
C17 C18 1.384(3)
C17 H17A 0.9500
F3 C7 1.360(3)
C23 C24 1.373(3)
C23 C22 1.385(3)
C23 H23A 0.9500
C16 H16A 0.9500
C11 C12 1.378(3)
C11 C10 1.387(3)
C11 H11A 0.9500
C22 H22A 0.9500
C24 H24A 0.9500
C10 H10A 0.9500
C5 C6 1.377(3)
C12 H12A 0.9500
C7 C6 1.375(4)
C19 C18 1.384(3)
C19 H19A 0.9500
C6 H6A 0.9500
C18 H18A 0.9500
